data_2010899
loop_
_publ_author_name
'Basiuk, Vladimir A.'
'Van Meervelt, Luc'
'Soloshonok, Vadim A.'
'Basiuk, Elena V.'

_publ_section_title
;2,2,5,5,8,8-Hexamethyl-2,3,5,6,7,8-hexahydroimidazo[1,2-<i>a</i>]pyrazine-3,6-dione,
 a bicyclic product of \a-aminoisobutyric acid condensation
;
_journal_issue 5
_journal_name_full 'Acta Crystallographica Section C'
_journal_page_first 598
_journal_page_last 599
_journal_paper_doi 10.1107/S0108270100002766
_journal_volume 56
_journal_year 2000
_chemical_formula_moiety 'C12 H19 N3 O2'
_chemical_formula_sum 'C12 H19 N3 O2'
_chemical_formula_weight 237.30
_chemical_name_systematic
; 2,2,5,5,8,8-hexamethyl-4,5,7,8-tetrahydroimidazo[1,2-a]pyrazine-
  -3,6-dione
;
_space_group_IT_number 2
_symmetry_cell_setting triclinic
_symmetry_space_group_name_Hall '-P 1'
_symmetry_space_group_name_H-M 'P -1'
_cell_angle_alpha 95.020(10)
_cell_angle_beta 93.340(10)
_cell_angle_gamma 102.450(10)
_cell_formula_units_Z 2
_cell_length_a 5.9020(10)
_cell_length_b 8.628(2)
_cell_length_c 12.949(2)
_cell_measurement_reflns_used 20
_cell_measurement_temperature 289(2)
_cell_measurement_theta_max 21.417
_cell_measurement_theta_min 20.033
_cell_volume 639.4(2)
_computing_cell_refinement XSCANS
_computing_data_collection 'XSCANS (Siemens, 1994)'
_computing_data_reduction XSCANS
_computing_molecular_graphics 'PLATON99 (Spek, 1999)'
_computing_publication_material PLATON99
_computing_structure_refinement SHELXTL
_computing_structure_solution 'SHELXTL (Sheldrick, 1997)'
_diffrn_ambient_temperature 289(2)
_diffrn_measured_fraction_theta_full .996
_diffrn_measured_fraction_theta_max .996
_diffrn_measurement_device_type 'Siemens P4'
_diffrn_measurement_method '\w scans'
_diffrn_radiation_monochromator graphite
_diffrn_radiation_source 'fine-focus sealed tube'
_diffrn_radiation_type MoK\a
_diffrn_radiation_wavelength .71073
_diffrn_reflns_av_R_equivalents .0281
_diffrn_reflns_av_sigmaI/netI .0452
_diffrn_reflns_limit_h_max 1
_diffrn_reflns_limit_h_min -7
_diffrn_reflns_limit_k_max 10
_diffrn_reflns_limit_k_min -10
_diffrn_reflns_limit_l_max 15
_diffrn_reflns_limit_l_min -15
_diffrn_reflns_number 2941
_diffrn_reflns_theta_full 25.00
_diffrn_reflns_theta_max 25.00
_diffrn_reflns_theta_min 1.58
_diffrn_standards_decay_% .019
_diffrn_standards_interval_count 97
_diffrn_standards_number 3
_exptl_absorpt_coefficient_mu .086
_exptl_absorpt_correction_type none
_exptl_crystal_colour Colorless
_exptl_crystal_density_diffrn 1.233
_exptl_crystal_density_method 'not measured'
_exptl_crystal_description Needle
_exptl_crystal_F_000 256
_exptl_crystal_size_max .40
_exptl_crystal_size_mid .30
_exptl_crystal_size_min .20
_refine_diff_density_max .171
_refine_diff_density_min -.216
_refine_ls_extinction_method none
_refine_ls_goodness_of_fit_ref 1.013
_refine_ls_hydrogen_treatment mixed
_refine_ls_matrix_type full
_refine_ls_number_parameters 167
_refine_ls_number_reflns 2234
_refine_ls_number_restraints 0
_refine_ls_restrained_S_all 1.013
_refine_ls_R_factor_all .0679
_refine_ls_R_factor_gt .0424
_refine_ls_shift/su_max <0.001
_refine_ls_shift/su_mean .000
_refine_ls_structure_factor_coef Fsqd
_refine_ls_weighting_details 'calc w = 1/[\s^2^(Fo^2^)+(0.0495P)^2^+0.1584P] where P=(Fo^2^+2Fc^2^)/3'
_refine_ls_weighting_scheme calc
_refine_ls_wR_factor_ref .1164
_reflns_number_gt 1621
_reflns_number_total 2234
_reflns_threshold_expression I>2\s(I)
_cod_data_source_file da1114.cif
_cod_data_source_block I
_cod_depositor_comments
;
The following automatic conversions were performed:
'_symmetry_cell_setting' value 'Triclinic' changed to 'triclinic'
according to '/home/saulius/struct/CIF-dictionaries/cif_core.dic'
dictionary named 'cif_core.dic' version 2.4.1 from 2010-06-29.

Automatic conversion script
Id: cif_fix_enum 1527 2010-12-29 10:47:43Z saulius 

The following automatic conversions were performed:

'_symmetry_cell_setting' value 'Triclinic' changed to 'triclinic'
according to /home/saulius/struct/CIF-dictionaries/cif_core.dic
dictionary named 'cif_core.dic' version 2.4.1 from 2010-06-29.

Automatic conversion script
Id: cif_fix_values 1715 2011-07-08 13:25:40Z adriana 
;
_cod_original_sg_symbol_H-M P-1
_cod_database_code 2010899
_cod_database_fobs_code 2010899

loop_
_symmetry_equiv_pos_as_xyz
'x, y, z'
'-x, -y, -z'

loop_
_atom_site_label
_atom_site_fract_x
_atom_site_fract_y
_atom_site_fract_z
_atom_site_U_iso_or_equiv
_atom_site_adp_type
_atom_site_calc_flag
_atom_site_refinement_flags
_atom_site_occupancy
_atom_site_disorder_assembly
_atom_site_disorder_group
_atom_site_type_symbol
N1 .3780(3) .03424(19) .12592(13) .0502(5) Uani d . 1 . . N
H1 .4396(18) -.0326(19) .0888(11) .060 Uiso calc R 1 . . H
C2 .4238(4) .1828(2) .09934(14) .0406(5) Uani d . 1 . . C
C3 .3580(3) .3171(2) .16797(13) .0337(4) Uani d . 1 . . C
N4 .2551(3) .25582(16) .26197(11) .0340(4) Uani d . 1 . . N
C5 .2061(3) .0976(2) .28546(13) .0324(4) Uani d . 1 . . C
C6 .2402(3) -.0339(2) .20779(14) .0380(5) Uani d . 1 . . C
O7 .5232(3) .21692(16) .02039(11) .0590(5) Uani d . 1 . . O
C8 .1808(4) .3850(3) .10606(15) .0500(6) Uani d . 1 . . C
H8A .038(2) .3018(12) .0880(10) .075 Uiso calc R 1 . . H
H8B .2463(13) .4217(17) .0420(10) .075 Uiso calc R 1 . . H
H8C .144(2) .4754(16) .1483(7) .075 Uiso calc R 1 . . H
C9 .5799(4) .4454(2) .20031(16) .0468(5) Uani d . 1 . . C
H9A .5407(7) .5357(14) .2471(10) .070 Uiso calc R 1 . . H
H9B .6493(16) .4892(13) .1357(8) .070 Uiso calc R 1 . . H
H9C .6975(17) .3967(7) .2396(10) .070 Uiso calc R 1 . . H
C10 .3710(5) -.1434(3) .26047(18) .0652(8) Uani d . 1 . . C
H10A .400(3) -.2246(18) .2085(8) .098 Uiso calc R 1 . . H
H10B .2774(19) -.1953(18) .3129(12) .098 Uiso calc R 1 . . H
H10C .519(3) -.0807(10) .2939(13) .098 Uiso calc R 1 . . H
C11 .0044(5) -.1261(3) .1603(2) .0797(9) Uani d . 1 . . C
H11A -.0763(19) -.0533(13) .1243(14) .120 Uiso calc R 1 . . H
H11B -.091(2) -.172(2) .2161(9) .120 Uiso calc R 1 . . H
H11C .0248(6) -.214(2) .1091(14) .120 Uiso calc R 1 . . H
N12 .1222(3) .07327(17) .37233(12) .0403(4) Uani d . 1 . . N
C13 .0975(3) .2296(2) .42087(13) .0346(4) Uani d . 1 . . C
C14 .1876(3) .3467(2) .34367(14) .0358(4) Uani d . 1 . . C
C15 -.1580(4) .2249(3) .43498(17) .0488(5) Uani d . 1 . . C
H15A -.2490(13) .1998(17) .3657(9) .073 Uiso calc R 1 . . H
H15B -.1744(5) .3310(14) .4674(11) .073 Uiso calc R 1 . . H
H15C -.2185(11) .1407(15) .4811(11) .073 Uiso calc R 1 . . H
C16 .2412(4) .2735(3) .52520(15) .0511(6) Uani d . 1 . . C
H16A .1831(18) .1941(14) .5734(7) .077 Uiso calc R 1 . . H
H16B .227(2) .3803(16) .5548(7) .077 Uiso calc R 1 . . H
H16C .406(2) .2748(17) .5150(3) .077 Uiso calc R 1 . . H
O17 .1979(3) .48949(15) .34949(11) .0527(4) Uani d . 1 . . O

loop_
_atom_site_aniso_label
_atom_site_aniso_U_11
_atom_site_aniso_U_22
_atom_site_aniso_U_33
_atom_site_aniso_U_12
_atom_site_aniso_U_13
_atom_site_aniso_U_23
N1 .0784(14) .0347(9) .0454(10) .0227(9) .0340(9) .0034(7)
C2 .0517(13) .0387(11) .0340(10) .0119(9) .0166(9) .0038(8)
C3 .0447(11) .0309(9) .0276(9) .0101(8) .0124(8) .0051(7)
N4 .0483(10) .0266(8) .0284(8) .0090(7) .0141(7) .0013(6)
C5 .0385(10) .0288(9) .0315(9) .0091(8) .0091(8) .0041(7)
C6 .0511(12) .0300(9) .0335(10) .0084(8) .0165(9) -.0006(7)
O7 .0912(12) .0460(9) .0458(8) .0180(8) .0414(9) .0073(7)
C8 .0631(14) .0555(13) .0377(11) .0244(11) .0082(10) .0080(9)
C9 .0513(13) .0414(11) .0464(12) .0040(9) .0149(10) .0051(9)
C10 .109(2) .0441(13) .0581(14) .0423(13) .0303(14) .0105(11)
C11 .0658(18) .0862(19) .0690(17) -.0074(14) .0143(14) -.0370(14)
N12 .0579(11) .0321(8) .0349(8) .0142(7) .0188(8) .0050(6)
C13 .0476(12) .0297(9) .0290(9) .0130(8) .0133(8) .0000(7)
C14 .0469(12) .0294(10) .0321(9) .0104(8) .0102(8) -.0010(7)
C15 .0518(14) .0485(12) .0486(12) .0135(10) .0158(10) .0042(9)
C16 .0591(14) .0583(13) .0359(11) .0129(11) .0065(10) .0026(9)
O17 .0838(12) .0297(8) .0481(8) .0158(7) .0254(8) .0021(6)

loop_
_atom_type_symbol
_atom_type_description
_atom_type_scat_dispersion_real
_atom_type_scat_dispersion_imag
_atom_type_scat_source
C C .0033 .0016 'International Tables Vol C Tables 4.2.6.8 and 6.1.1.4'
H H .0000 .0000 'International Tables Vol C Tables 4.2.6.8 and 6.1.1.4'
N N .0061 .0033 'International Tables Vol C Tables 4.2.6.8 and 6.1.1.4'
O O .0106 .0060 'International Tables Vol C Tables 4.2.6.8 and 6.1.1.4'

loop_
_geom_angle_atom_site_label_1
_geom_angle_atom_site_label_2
_geom_angle_atom_site_label_3
_geom_angle
C2 N1 C6 129.94(16)
C2 N1 H1 115.0
C6 N1 H1 115.0
O7 C2 N1 121.56(17)
O7 C2 C3 118.11(16)
N1 C2 C3 120.32(16)
N4 C3 C8 109.29(15)
N4 C3 C2 110.39(14)
C8 C3 C2 108.88(15)
N4 C3 C9 109.43(14)
C8 C3 C9 110.81(16)
C2 C3 C9 108.04(15)
C14 N4 C5 107.13(14)
C14 N4 C3 125.79(14)
C5 N4 C3 127.08(14)
N12 C5 N4 116.08(15)
N12 C5 C6 123.44(16)
N4 C5 C6 120.38(15)
N1 C6 C5 109.77(15)
N1 C6 C11 109.31(18)
C5 C6 C11 108.76(17)
N1 C6 C10 108.07(17)
C5 C6 C10 110.26(16)
C11 C6 C10 110.7(2)
C3 C8 H8A 109.5
C3 C8 H8B 109.5
H8A C8 H8B 109.5
C3 C8 H8C 109.5
H8A C8 H8C 109.5
H8B C8 H8C 109.5
C3 C9 H9A 109.5
C3 C9 H9B 109.5
H9A C9 H9B 109.5
C3 C9 H9C 109.5
H9A C9 H9C 109.5
H9B C9 H9C 109.5
C6 C10 H10A 109.5
C6 C10 H10B 109.5
H10A C10 H10B 109.5
C6 C10 H10C 109.5
H10A C10 H10C 109.5
H10B C10 H10C 109.5
C6 C11 H11A 109.5
C6 C11 H11B 109.5
H11A C11 H11B 109.5
C6 C11 H11C 109.5
H11A C11 H11C 109.5
H11B C11 H11C 109.5
C5 N12 C13 106.70(14)
N12 C13 C14 104.69(13)
N12 C13 C15 109.61(16)
C14 C13 C15 110.36(16)
N12 C13 C16 110.88(16)
C14 C13 C16 110.81(16)
C15 C13 C16 110.37(16)
O17 C14 N4 126.13(17)
O17 C14 C13 128.50(16)
N4 C14 C13 105.37(14)
C13 C15 H15A 109.5
C13 C15 H15B 109.5
H15A C15 H15B 109.5
C13 C15 H15C 109.5
H15A C15 H15C 109.5
H15B C15 H15C 109.5
C13 C16 H16A 109.5
C13 C16 H16B 109.5
H16A C16 H16B 109.5
C13 C16 H16C 109.5
H16A C16 H16C 109.5
H16B C16 H16C 109.5

loop_
_geom_bond_atom_site_label_1
_geom_bond_atom_site_label_2
_geom_bond_site_symmetry_2
_geom_bond_distance
_geom_bond_publ_flag
N1 C2 . 1.331(2) ?
N1 C6 . 1.461(2) ?
N1 H1 . .8705 ?
C2 O7 . 1.235(2) ?
C2 C3 . 1.529(2) ?
C3 N4 . 1.480(2) ?
C3 C8 . 1.526(3) ?
C3 C9 . 1.531(3) ?
N4 C14 . 1.390(2) ?
N4 C5 . 1.397(2) ?
C5 N12 . 1.271(2) ?
C5 C6 . 1.504(2) ?
C6 C11 . 1.512(3) ?
C6 C10 . 1.524(3) ?
C8 H8A . .9834 ?
C8 H8B . .9834 ?
C8 H8C . .9834 ?
C9 H9A . 1.0195 ?
C9 H9B . 1.0195 ?
C9 H9C . 1.0195 ?
C10 H10A . .9782 ?
C10 H10B . .9782 ?
C10 H10C . .9782 ?
C11 H11A . .9965 ?
C11 H11B . .9965 ?
C11 H11C . .9965 ?
N12 C13 . 1.477(2) ?
C13 C14 . 1.520(2) ?
C13 C15 . 1.522(3) ?
C13 C16 . 1.525(3) ?
C14 O17 . 1.215(2) ?
C15 H15A . .9998 ?
C15 H15B . .9998 ?
C15 H15C . .9998 ?
C16 H16A . .9877 ?
C16 H16B . .9877 ?
C16 H16C . .9877 ?

loop_
_geom_torsion_atom_site_label_1
_geom_torsion_atom_site_label_2
_geom_torsion_atom_site_label_3
_geom_torsion_atom_site_label_4
_geom_torsion
C6 N1 C2 O7 -172.0(2)
C6 N1 C2 C3 9.3(3)
O7 C2 C3 N4 -176.31(18)
N1 C2 C3 N4 2.5(3)
O7 C2 C3 C8 63.7(2)
N1 C2 C3 C8 -117.5(2)
O7 C2 C3 C9 -56.7(2)
N1 C2 C3 C9 122.1(2)
C8 C3 N4 C14 -64.0(2)
C2 C3 N4 C14 176.27(17)
C9 C3 N4 C14 57.5(2)
C8 C3 N4 C5 115.6(2)
C2 C3 N4 C5 -4.1(3)
C9 C3 N4 C5 -122.87(19)
C14 N4 C5 N12 -1.9(2)
C3 N4 C5 N12 178.43(18)
C14 N4 C5 C6 174.74(17)
C3 N4 C5 C6 -4.9(3)
C2 N1 C6 C5 -17.3(3)
C2 N1 C6 C11 101.9(3)
C2 N1 C6 C10 -137.6(2)
N12 C5 C6 N1 -169.57(19)
N4 C5 C6 N1 14.1(2)
N12 C5 C6 C11 70.9(3)
N4 C5 C6 C11 -105.5(2)
N12 C5 C6 C10 -50.6(3)
N4 C5 C6 C10 133.01(19)
N4 C5 N12 C13 1.5(2)
C6 C5 N12 C13 -174.97(17)
C5 N12 C13 C14 -.6(2)
C5 N12 C13 C15 117.76(18)
C5 N12 C13 C16 -120.15(18)
C5 N4 C14 O17 -178.0(2)
C3 N4 C14 O17 1.7(3)
C5 N4 C14 C13 1.3(2)
C3 N4 C14 C13 -179.03(17)
N12 C13 C14 O17 178.8(2)
C15 C13 C14 O17 60.9(3)
C16 C13 C14 O17 -61.7(3)
N12 C13 C14 N4 -.5(2)
C15 C13 C14 N4 -118.32(17)
C16 C13 C14 N4 119.13(17)

loop_
_cod_related_entry_id
_cod_related_entry_database
_cod_related_entry_code
1 ChemSpider 21135779
